data_2019760
loop_
_publ_author_name
'Wood, Matthew R.'
'Lalancette, Roger A.'
'Bernal, Ivan'

_publ_section_title
;
 Crystallographic investigations of select cathinones: emerging illicit
 street drugs known as `bath salts'
;
_journal_issue 1
_journal_name_full 'Acta Crystallographica Section C'
_journal_page_first
;
;
_journal_paper_doi 10.1107/S2053229614025637
_journal_volume 71
_journal_year 2015
_chemical_formula_iupac 'H7 O3 +, C16 H22 N O3 +, 2Cl -'
_chemical_formula_moiety 'H7 O3 +, C16 H22 N O3 +, 2(Cl -)'
_chemical_formula_sum 'C16 H29 Cl2 N O6'
_chemical_formula_weight 402.30
_chemical_name_systematic
;
Hydroxonium
1-(benzo[<i>d</i>][1,3]dioxol-5-yl)-2-(pyrrolidin-1-ium-1-yl)pentan-1-one
dichloride
;
_space_group_crystal_system monoclinic
_space_group_IT_number 14
_space_group_name_Hall '-P 2ybc'
_space_group_name_H-M_alt 'P 1 21/c 1'
_symmetry_space_group_name_Hall '-P 2ybc'
_symmetry_space_group_name_H-M 'P 1 21/c 1'
_atom_sites_solution_hydrogens mixed
_atom_sites_solution_primary direct
_atom_sites_solution_secondary difmap
_audit_creation_method SHELXL-2014/7
_cell_angle_alpha 90
_cell_angle_beta 107.4200(9)
_cell_angle_gamma 90
_cell_formula_units_Z 4
_cell_length_a 15.8084(3)
_cell_length_b 11.4143(2)
_cell_length_c 11.6289(2)
_cell_measurement_reflns_used 9949
_cell_measurement_temperature 100(2)
_cell_measurement_theta_max 68.80
_cell_measurement_theta_min 2.93
_cell_volume 2002.10(6)
_computing_cell_refinement
;
APEX2 (Bruker, 2006)
;
_computing_data_collection
;
APEX2 (Bruker, 2006)
;
_computing_data_reduction
;
SAINT (Bruker, 2005)
;
_computing_molecular_graphics
;
SHELXTL (Sheldrick, 2008<i>b</i>)
;
_computing_publication_material
;
SHELXTL (Sheldrick, 2008<i>b</i>)
;
_computing_structure_refinement
;
SHELXL2014 (Sheldrick, 2014)
;
_computing_structure_solution
;
SHELXTL (Sheldrick, 2008<i>b</i>)
;
_diffrn_ambient_temperature 100(2)
_diffrn_measured_fraction_theta_full 0.987
_diffrn_measured_fraction_theta_max 0.972
_diffrn_measurement_device_type 'Bruker SMART CCD APEXII area-detector'
_diffrn_measurement_method '\f and \w'
_diffrn_radiation_type CuK\a
_diffrn_radiation_wavelength 1.54178
_diffrn_reflns_av_R_equivalents 0.0220
_diffrn_reflns_limit_h_max 17
_diffrn_reflns_limit_h_min -19
_diffrn_reflns_limit_k_max 12
_diffrn_reflns_limit_k_min -13
_diffrn_reflns_limit_l_max 13
_diffrn_reflns_limit_l_min -13
_diffrn_reflns_number 18712
_diffrn_reflns_theta_full 67.700
_diffrn_reflns_theta_max 68.574
_diffrn_reflns_theta_min 2.930
_exptl_absorpt_coefficient_mu 3.184
_exptl_absorpt_correction_T_max 0.827
_exptl_absorpt_correction_T_min 0.322
_exptl_absorpt_correction_type numerical
_exptl_absorpt_process_details
;
(SADABS; Sheldrick, 2008<i>a</i>)
;
_exptl_crystal_colour colourless
_exptl_crystal_density_diffrn 1.335
_exptl_crystal_description plate
_exptl_crystal_F_000 856
_exptl_crystal_size_max 0.461
_exptl_crystal_size_mid 0.346
_exptl_crystal_size_min 0.062
_refine_diff_density_max 1.529
_refine_diff_density_min -0.390
_refine_ls_extinction_coef 0.0018(4)
_refine_ls_extinction_expression Fc^*^=kFc[1+0.001xFc^2^\l^3^/sin(2\q)]^-1/4^
_refine_ls_extinction_method
;
SHELXL2014 (Sheldrick, 2014)
;
_refine_ls_goodness_of_fit_ref 1.085
_refine_ls_hydrogen_treatment mixed
_refine_ls_matrix_type full
_refine_ls_number_parameters 231
_refine_ls_number_reflns 3588
_refine_ls_number_restraints 0
_refine_ls_restrained_S_all 1.085
_refine_ls_R_factor_all 0.0504
_refine_ls_R_factor_gt 0.0484
_refine_ls_shift/su_max 0.000
_refine_ls_shift/su_mean 0.000
_refine_ls_structure_factor_coef Fsqd
_refine_ls_weighting_details 'w=1/[\s^2^(Fo^2^)+(0.0857P)^2^+3.7517P] where P=(Fo^2^+2Fc^2^)/3'
_refine_ls_weighting_scheme calc
_refine_ls_wR_factor_gt 0.1491
_refine_ls_wR_factor_ref 0.1512
_reflns_number_gt 3393
_reflns_number_total 3588
_reflns_threshold_expression I>2\s(I)
_cod_data_source_file fg3326sup1.cif
_cod_data_source_block V
_cod_database_code 2019760
_cod_database_fobs_code 2019760
_shelx_space_group_comment
;
The symmetry employed for this shelxl refinement is uniquely defined
by the following loop, which should always be used as a source of
symmetry information in preference to the above space-group names.
They are only intended as comments.
;
_shelx_estimated_absorpt_t_min 0.322
_shelx_estimated_absorpt_t_max 0.827

loop_
_space_group_symop_operation_xyz
'x, y, z'
'-x, y+1/2, -z+1/2'
'-x, -y, -z'
'x, -y-1/2, z-1/2'

loop_
_atom_site_type_symbol
_atom_site_label
_atom_site_fract_x
_atom_site_fract_y
_atom_site_fract_z
_atom_site_U_iso_or_equiv
_atom_site_adp_type
_atom_site_calc_flag
_atom_site_occupancy
Cl Cl1 0.81575(4) 0.44395(5) -0.20852(5) 0.0120(2) Uani d 1
Cl Cl2 0.86519(4) 0.92061(5) -0.22051(6) 0.0205(2) Uani d 1
O O1 0.63452(13) 0.21312(18) -0.17429(17) 0.0235(5) Uani d 1
O O2 0.44639(14) 0.09337(19) 0.19210(19) 0.0262(5) Uani d 1
O O3 0.32086(14) 0.06743(19) 0.0303(2) 0.0285(5) Uani d 1
O O4 0.81206(16) 0.6990(2) -0.1030(2) 0.0345(5) Uani d 1
H H4A 0.8110 0.6260 -0.1280 0.052 Uiso d 1
H H4B 0.8220 0.7550 -0.1490 0.052 Uiso d 1
O O5 0.94897(16) 0.5593(2) -0.3237(2) 0.0368(6) Uani d 1
H H5A 0.9110 0.5290 -0.2900 0.055 Uiso d 1
H H5B 1.0008 0.5250 -0.3130 0.055 Uiso d 1
O O6 0.91195(16) 0.7670(2) -0.3960(2) 0.0350(6) Uani d 1
H H6A 0.8950 0.8080 -0.3430 0.053 Uiso d 1
H H6B 0.9170 0.6930 -0.3720 0.053 Uiso d 1
H H6C 0.8790 0.7890 -0.4684 0.053 Uiso d 1
N N1 0.78492(16) 0.2702(2) -0.0051(2) 0.0202(5) Uani d 1
H H1 0.777(2) 0.315(3) -0.077(3) 0.024 Uiso d 1
C C1 0.54542(19) 0.1745(2) -0.0466(3) 0.0204(6) Uani d 1
C C2 0.54399(19) 0.1547(2) 0.0725(3) 0.0207(6) Uani d 1
H H2 0.5955 0.1642 0.1395 0.025 Uiso calc 1
C C3 0.4645(2) 0.1209(2) 0.0869(3) 0.0214(6) Uani d 1
C C4 0.38886(19) 0.1052(2) -0.0103(3) 0.0232(6) Uani d 1
C C5 0.3889(2) 0.1230(3) -0.1275(3) 0.0248(6) Uani d 1
H H5 0.3371 0.1118 -0.1937 0.030 Uiso calc 1
C C6 0.4689(2) 0.1582(2) -0.1437(3) 0.0223(6) Uani d 1
H H6 0.4716 0.1716 -0.2232 0.027 Uiso calc 1
C C7 0.62697(19) 0.2129(2) -0.0727(2) 0.0198(6) Uani d 1
C C8 0.70189(18) 0.2617(2) 0.0320(2) 0.0198(6) Uani d 1
H H8 0.7127 0.2066 0.1018 0.024 Uiso calc 1
C C9 0.86129(19) 0.3256(3) 0.0893(3) 0.0257(6) Uani d 1
H H9A 0.8621 0.3002 0.1710 0.031 Uiso calc 1
H H9B 0.8569 0.4121 0.0849 0.031 Uiso calc 1
C C10 0.9444(2) 0.2836(3) 0.0605(3) 0.0391(9) Uani d 1
H H10A 0.9894 0.2563 0.1347 0.047 Uiso calc 1
H H10B 0.9702 0.3478 0.0247 0.047 Uiso calc 1
C C11 0.9149(2) 0.1824(3) -0.0295(3) 0.0268(7) Uani d 1
H H11A 0.9163 0.2065 -0.1107 0.032 Uiso calc 1
H H11B 0.9542 0.1137 -0.0033 0.032 Uiso calc 1
C C12 0.8210(2) 0.1536(3) -0.0307(3) 0.0249(6) Uani d 1
H H12A 0.7859 0.1226 -0.1102 0.030 Uiso calc 1
H H12B 0.8207 0.0954 0.0323 0.030 Uiso calc 1
C C13 0.67422(19) 0.3815(2) 0.0697(3) 0.0218(6) Uani d 1
H H13A 0.6253 0.3694 0.1052 0.026 Uiso calc 1
H H13B 0.7249 0.4149 0.1333 0.026 Uiso calc 1
C C14 0.6443(2) 0.4703(3) -0.0325(3) 0.0271(7) Uani d 1
H H14A 0.6923 0.4820 -0.0700 0.033 Uiso calc 1
H H14B 0.5918 0.4395 -0.0951 0.033 Uiso calc 1
C C15 0.6212(3) 0.5872(3) 0.0133(3) 0.0373(8) Uani d 1
H H15A 0.5724 0.5762 0.0480 0.056 Uiso calc 1
H H15B 0.6032 0.6429 -0.0537 0.056 Uiso calc 1
H H15C 0.6732 0.6178 0.0752 0.056 Uiso calc 1
C C16 0.3524(2) 0.0827(3) 0.1598(3) 0.0283(7) Uani d 1
H H16A 0.3262 0.1540 0.1836 0.034 Uiso calc 1
H H16B 0.3358 0.0144 0.2008 0.034 Uiso calc 1

loop_
_atom_site_aniso_label
_atom_site_aniso_U_11
_atom_site_aniso_U_22
_atom_site_aniso_U_33
_atom_site_aniso_U_12
_atom_site_aniso_U_13
_atom_site_aniso_U_23
Cl1 0.0159(3) 0.0109(3) 0.0112(3) -0.0004(2) 0.0070(2) 0.0028(2)
Cl2 0.0241(4) 0.0166(3) 0.0204(4) 0.0029(2) 0.0063(3) 0.0004(2)
O1 0.0276(11) 0.0239(10) 0.0191(10) 0.0010(8) 0.0072(8) 0.0006(8)
O2 0.0273(11) 0.0281(11) 0.0257(11) -0.0019(9) 0.0117(9) -0.0020(9)
O3 0.0242(11) 0.0303(12) 0.0313(12) -0.0039(9) 0.0090(9) -0.0029(9)
O4 0.0399(13) 0.0301(12) 0.0340(13) -0.0010(10) 0.0121(10) 0.0019(10)
O5 0.0386(13) 0.0309(13) 0.0456(14) 0.0031(10) 0.0199(11) 0.0048(10)
O6 0.0423(13) 0.0322(12) 0.0321(12) 0.0062(10) 0.0135(10) 0.0002(10)
N1 0.0235(12) 0.0185(12) 0.0183(12) 0.0019(9) 0.0057(10) 0.0003(9)
C1 0.0260(14) 0.0127(13) 0.0220(14) 0.0031(11) 0.0064(11) -0.0007(10)
C2 0.0226(14) 0.0172(13) 0.0212(14) 0.0017(11) 0.0047(11) -0.0011(11)
C3 0.0288(15) 0.0140(13) 0.0221(14) 0.0013(11) 0.0087(12) -0.0011(10)
C4 0.0232(15) 0.0162(14) 0.0304(16) 0.0011(11) 0.0083(12) -0.0010(11)
C5 0.0251(15) 0.0198(14) 0.0252(15) 0.0009(11) 0.0011(12) -0.0002(11)
C6 0.0279(15) 0.0166(13) 0.0207(14) 0.0020(11) 0.0048(12) 0.0003(11)
C7 0.0262(15) 0.0140(13) 0.0191(14) 0.0044(10) 0.0064(11) 0.0013(10)
C8 0.0236(14) 0.0178(14) 0.0187(13) 0.0005(11) 0.0074(11) 0.0012(11)
C9 0.0235(15) 0.0282(16) 0.0231(15) -0.0014(12) 0.0036(12) -0.0054(12)
C10 0.0243(17) 0.045(2) 0.044(2) 0.0035(14) 0.0033(14) -0.0170(16)
C11 0.0263(15) 0.0268(16) 0.0263(15) 0.0045(12) 0.0064(12) -0.0031(12)
C12 0.0281(15) 0.0199(14) 0.0276(15) 0.0040(12) 0.0096(12) -0.0016(12)
C13 0.0230(14) 0.0214(14) 0.0213(14) -0.0003(11) 0.0069(11) -0.0034(11)
C14 0.0339(17) 0.0207(15) 0.0271(16) 0.0044(12) 0.0098(13) 0.0005(12)
C15 0.048(2) 0.0250(17) 0.0351(19) 0.0094(15) 0.0062(16) -0.0026(14)
C16 0.0282(16) 0.0285(16) 0.0311(17) -0.0027(12) 0.0135(13) -0.0039(13)

loop_
_atom_type_symbol
_atom_type_description
_atom_type_scat_dispersion_real
_atom_type_scat_dispersion_imag
_atom_type_scat_source
C C 0.0181 0.0091 'International Tables Vol C Tables 4.2.6.8 and 6.1.1.4'
H H 0.0000 0.0000 'International Tables Vol C Tables 4.2.6.8 and 6.1.1.4'
N N 0.0311 0.0180 'International Tables Vol C Tables 4.2.6.8 and 6.1.1.4'
O O 0.0492 0.0322 'International Tables Vol C Tables 4.2.6.8 and 6.1.1.4'
Cl Cl 0.3639 0.7018 'International Tables Vol C Tables 4.2.6.8 and 6.1.1.4'

loop_
_geom_angle_atom_site_label_1
_geom_angle_atom_site_label_2
_geom_angle_atom_site_label_3
_geom_angle
C3 O2 C16 105.3(2)
C4 O3 C16 105.0(2)
H4A O4 H4B 118.5
H5A O5 H5B 119.4
H6A O6 H6B 107.7
H6A O6 H6C 107.5
H6B O6 H6C 122.9
C8 N1 C9 113.3(2)
C8 N1 C12 114.4(2)
C9 N1 C12 104.3(2)
C8 N1 H1 113(2)
C9 N1 H1 106(2)
C12 N1 H1 105(2)
C6 C1 C2 120.5(3)
C6 C1 C7 118.1(3)
C2 C1 C7 121.4(3)
C3 C2 C1 116.7(3)
C3 C2 H2 121.6
C1 C2 H2 121.6
C2 C3 O2 128.0(3)
C2 C3 C4 122.3(3)
O2 C3 C4 109.6(3)
O3 C4 C5 128.4(3)
O3 C4 C3 109.5(3)
C5 C4 C3 122.0(3)
C4 C5 C6 116.5(3)
C4 C5 H5 121.8
C6 C5 H5 121.8
C5 C6 C1 122.0(3)
C5 C6 H6 119.0
C1 C6 H6 119.0
O1 C7 C1 122.9(3)
O1 C7 C8 119.5(3)
C1 C7 C8 117.4(2)
N1 C8 C7 109.3(2)
N1 C8 C13 111.8(2)
C7 C8 C13 109.4(2)
N1 C8 H8 108.7
C7 C8 H8 108.7
C13 C8 H8 108.7
N1 C9 C10 105.2(2)
N1 C9 H9A 110.7
C10 C9 H9A 110.7
N1 C9 H9B 110.7
C10 C9 H9B 110.7
H9A C9 H9B 108.8
C9 C10 C11 106.3(3)
C9 C10 H10A 110.5
C11 C10 H10A 110.5
C9 C10 H10B 110.5
C11 C10 H10B 110.5
H10A C10 H10B 108.7
C12 C11 C10 105.4(2)
C12 C11 H11A 110.7
C10 C11 H11A 110.7
C12 C11 H11B 110.7
C10 C11 H11B 110.7
H11A C11 H11B 108.8
N1 C12 C11 103.5(2)
N1 C12 H12A 111.1
C11 C12 H12A 111.1
N1 C12 H12B 111.1
C11 C12 H12B 111.1
H12A C12 H12B 109.0
C14 C13 C8 114.6(2)
C14 C13 H13A 108.6
C8 C13 H13A 108.6
C14 C13 H13B 108.6
C8 C13 H13B 108.6
H13A C13 H13B 107.6
C15 C14 C13 111.1(3)
C15 C14 H14A 109.4
C13 C14 H14A 109.4
C15 C14 H14B 109.4
C13 C14 H14B 109.4
H14A C14 H14B 108.0
C14 C15 H15A 109.5
C14 C15 H15B 109.5
H15A C15 H15B 109.5
C14 C15 H15C 109.5
H15A C15 H15C 109.5
H15B C15 H15C 109.5
O2 C16 O3 107.0(2)
O2 C16 H16A 110.3
O3 C16 H16A 110.3
O2 C16 H16B 110.3
O3 C16 H16B 110.3
H16A C16 H16B 108.6

loop_
_geom_bond_atom_site_label_1
_geom_bond_atom_site_label_2
_geom_bond_distance
O1 C7 1.222(3)
O2 C3 1.374(4)
O2 C16 1.424(4)
O3 C4 1.367(4)
O3 C16 1.448(4)
O4 H4A 0.8806
O4 H4B 0.8776
O5 H5A 0.8800
O5 H5B 0.8828
O6 H6A 0.8775
O6 H6B 0.8860
O6 H6C 0.8831
N1 C8 1.503(4)
N1 C9 1.507(4)
N1 C12 1.512(4)
N1 H1 0.95(4)
C1 C6 1.398(4)
C1 C2 1.411(4)
C1 C7 1.477(4)
C2 C3 1.371(4)
C2 H2 0.9500
C3 C4 1.389(4)
C4 C5 1.379(4)
C5 C6 1.393(4)
C5 H5 0.9500
C6 H6 0.9500
C7 C8 1.528(4)
C8 C13 1.539(4)
C8 H8 1.0000
C9 C10 1.526(4)
C9 H9A 0.9900
C9 H9B 0.9900
C10 C11 1.535(4)
C10 H10A 0.9900
C10 H10B 0.9900
C11 C12 1.517(4)
C11 H11A 0.9900
C11 H11B 0.9900
C12 H12A 0.9900
C12 H12B 0.9900
C13 C14 1.526(4)
C13 H13A 0.9900
C13 H13B 0.9900
C14 C15 1.521(4)
C14 H14A 0.9900
C14 H14B 0.9900
C15 H15A 0.9800
C15 H15B 0.9800
C15 H15C 0.9800
C16 H16A 0.9900
C16 H16B 0.9900

loop_
_geom_hbond_atom_site_label_D
_geom_hbond_atom_site_label_H
_geom_hbond_atom_site_label_A
_geom_hbond_site_symmetry_A
_geom_hbond_distance_DH
_geom_hbond_distance_HA
_geom_hbond_distance_DA
_geom_hbond_angle_DHA
_geom_hbond_publ_flag
N1 H1 Cl1 1_555 0.95(4) 2.34(4) 3.234(2) 157(3) y
O4 H4A Cl1 3_665 0.88 2.29 3.166(2) 173 y
O4 H4B Cl2 1_555 0.88 2.25 3.108(2) 165 y
O5 H5A Cl1 3_665 0.88 2.23 3.107(2) 177 y
O5 H5B Cl2 2_555 0.88 2.36 3.240(2) 176 y
O6 H6A Cl2 1_555 0.88 2.07 2.948(2) 173 y
O6 H6B O5 1_555 0.89 1.65 2.525(3) 168 y
O6 H6C O4 4_566 0.88 1.61 2.482(3) 168 y

loop_
_geom_torsion_atom_site_label_1
_geom_torsion_atom_site_label_2
_geom_torsion_atom_site_label_3
_geom_torsion_atom_site_label_4
_geom_torsion
C6 C1 C2 C3 -0.9(4)
C7 C1 C2 C3 179.0(2)
C1 C2 C3 O2 178.0(3)
C1 C2 C3 C4 0.8(4)
C16 O2 C3 C2 171.0(3)
C16 O2 C3 C4 -11.5(3)
C16 O3 C4 C5 -171.0(3)
C16 O3 C4 C3 11.3(3)
C2 C3 C4 O3 177.7(3)
O2 C3 C4 O3 0.0(3)
C2 C3 C4 C5 -0.2(4)
O2 C3 C4 C5 -177.9(3)
O3 C4 C5 C6 -177.8(3)
C3 C4 C5 C6 -0.3(4)
C4 C5 C6 C1 0.2(4)
C2 C1 C6 C5 0.4(4)
C7 C1 C6 C5 -179.5(3)
C6 C1 C7 O1 -11.9(4)
C2 C1 C7 O1 168.2(3)
C6 C1 C7 C8 163.9(2)
C2 C1 C7 C8 -16.0(4)
C9 N1 C8 C7 175.9(2)
C12 N1 C8 C7 -64.8(3)
C9 N1 C8 C13 54.6(3)
C12 N1 C8 C13 173.9(2)
O1 C7 C8 N1 -16.7(3)
C1 C7 C8 N1 167.4(2)
O1 C7 C8 C13 106.1(3)
C1 C7 C8 C13 -69.9(3)
C8 N1 C9 C10 158.0(3)
C12 N1 C9 C10 33.0(3)
N1 C9 C10 C11 -13.5(4)
C9 C10 C11 C12 -10.9(4)
C8 N1 C12 C11 -164.1(2)
C9 N1 C12 C11 -39.8(3)
C10 C11 C12 N1 31.0(3)
N1 C8 C13 C14 67.1(3)
C7 C8 C13 C14 -54.1(3)
C8 C13 C14 C15 -178.1(3)
C3 O2 C16 O3 18.2(3)
C4 O3 C16 O2 -18.2(3)
